data_4115575
loop_
_publ_author_name
'Qiuyue Yu'
'Cynthia A. Salhi'
'Edna A. Ambundo'
'Mary Jane Heeg'
'L. A. Ochrymowycz'
'D. B. Rorabacher'

_publ_section_title
;
 Direct Evidence for a Geometrically Constrained "Entatic State" Effect on
 Copper(II/I) Electron-Transfer Kinetics As Manifested in Metastable
 Intermediates
;
_journal_name_full 'Journal of the American Chemical Society'
_journal_page_first 5720
_journal_page_last 5729
_journal_paper_doi 10.1021/ja002995r
_journal_volume 123
_journal_year 2001
_chemical_formula_sum 'C18 H36 Cl2 Cu O10 S4'
_chemical_formula_weight 675.15
_chemical_name_systematic
; 
 ? 
;
_space_group_IT_number 61
_symmetry_cell_setting orthorhombic
_symmetry_space_group_name_Hall '-P 2ac 2ab'
_symmetry_space_group_name_H-M 'P b c a'
_atom_sites_solution_hydrogens geom
_atom_sites_solution_primary direct
_atom_sites_solution_secondary difmap
_audit_creation_method SHELXL
_cell_angle_alpha 90.00
_cell_angle_beta 90.00
_cell_angle_gamma 90.00
_cell_formula_units_Z 4
_cell_length_a 10.8358(5)
_cell_length_b 14.8072(7)
_cell_length_c 17.2021(8)
_cell_measurement_reflns_used 7794
_cell_measurement_temperature 295(2)
_cell_volume 2760.0(2)
_computing_cell_refinement 'Bruker SAINT'
_computing_data_collection 'Bruker SMART'
_computing_data_reduction 'Bruker SAINT'
_computing_molecular_graphics SHELXTL-Plus
_computing_publication_material SHELXL-93
_computing_structure_refinement 'SHELXL-93 (Sheldrick, 1993)'
_computing_structure_solution 'SHELXS-86 (Sheldrick, 1990)'
_diffrn_ambient_temperature 295(2)
_diffrn_measurement_device 'Bruker P4/CCD'
_diffrn_measurement_method 'SMART CCD'
_diffrn_radiation_monochromator graphite
_diffrn_radiation_source 'fine-focus sealed tube'
_diffrn_radiation_type MoK\a
_diffrn_radiation_wavelength 0.71073
_diffrn_reflns_av_R_equivalents 0.025
_diffrn_reflns_av_sigmaI/netI 0.0206
_diffrn_reflns_limit_h_max 14
_diffrn_reflns_limit_h_min 0
_diffrn_reflns_limit_k_max 19
_diffrn_reflns_limit_k_min 0
_diffrn_reflns_limit_l_max 21
_diffrn_reflns_limit_l_min 0
_diffrn_reflns_number 18537
_diffrn_reflns_theta_max 28.27
_diffrn_reflns_theta_min 2.37
_exptl_absorpt_coefficient_mu 1.336
_exptl_absorpt_correction_type multi-scan
_exptl_crystal_colour dark
_exptl_crystal_density_diffrn 1.625
_exptl_crystal_description 'irregulat chunk'
_exptl_crystal_F_000 1404
_exptl_crystal_size_max 0.35
_exptl_crystal_size_mid 0.25
_exptl_crystal_size_min 0.16
_refine_diff_density_max 1.111
_refine_diff_density_min -0.574
_refine_diff_density_rms 0.101
_refine_ls_extinction_coef 0.0003(5)
_refine_ls_extinction_expression Fc^*^=kFc[1+0.001xFc^2^\l^3^/sin(2\q)]^-1/4^
_refine_ls_extinction_method SHELXL
_refine_ls_goodness_of_fit_all 1.064
_refine_ls_goodness_of_fit_obs 1.131
_refine_ls_matrix_type full
_refine_ls_number_parameters 229
_refine_ls_number_reflns 3308
_refine_ls_number_restraints 0
_refine_ls_restrained_S_all 1.064
_refine_ls_restrained_S_obs 1.131
_refine_ls_R_factor_all 0.0741
_refine_ls_R_factor_obs 0.0559
_refine_ls_shift/esd_max 0.049
_refine_ls_shift/esd_mean 0.005
_refine_ls_structure_factor_coef Fsqd
_refine_ls_weighting_details 'w=1/[\s^2^(Fo^2^)+(0.1008P)^2^+3.7265P] where P=(Fo^2^+2Fc^2^)/3'
_refine_ls_weighting_scheme calc
_refine_ls_wR_factor_all 0.1779
_refine_ls_wR_factor_obs 0.1647
_reflns_number_observed 2552
_reflns_number_total 3308
_reflns_observed_criterion >2sigma(I)
_cod_data_source_file ja002995r_2.cif
_cod_data_source_block Cu(II)L8
_cod_depositor_comments
;
The following automatic conversions were performed:

'_refine_ls_weighting_scheme' value 'calc
w=1/[\s^2^(Fo^2^)+(0.1008P)^2^+3.7265P] where P=(Fo^2^+2Fc^2^)/3' was
changed to 'calc'. New tag '_refine_ls_weighting_details' was
created. The value of the new tag was set to
'w=1/[\s^2^(Fo^2^)+(0.1008P)^2^+3.7265P] where P=(Fo^2^+2Fc^2^)/3'.

Automatic conversion script
Id: cif_fix_values 3143 2015-03-26 13:38:13Z robertas 
;
_cod_database_code 4115575

loop_
_symmetry_equiv_pos_as_xyz
'x, y, z'
'-x+1/2, -y, z+1/2'
'-x, y+1/2, -z+1/2'
'x+1/2, -y+1/2, -z'
'-x, -y, -z'
'x-1/2, y, -z-1/2'
'x, -y-1/2, z-1/2'
'-x-1/2, y-1/2, z'

loop_
_atom_site_aniso_label
_atom_site_aniso_U_11
_atom_site_aniso_U_22
_atom_site_aniso_U_33
_atom_site_aniso_U_23
_atom_site_aniso_U_13
_atom_site_aniso_U_12
Cu1 0.0363(4) 0.0441(4) 0.0539(4) -0.0132(3) 0.0113(3) -0.0076(3)
O1 0.061(2) 0.116(4) 0.062(2) 0.018(2) -0.010(2) -0.007(2)
S1 0.0368(5) 0.0392(5) 0.0432(5) 0.0038(4) 0.0017(4) -0.0027(3)
S2 0.0413(5) 0.0371(5) 0.0361(5) -0.0004(3) 0.0010(3) -0.0012(3)
C1 0.044(2) 0.046(2) 0.043(2) 0.007(2) 0.013(2) 0.003(2)
C2 0.040(2) 0.055(2) 0.058(3) 0.006(2) 0.003(2) 0.008(2)
C3 0.061(3) 0.065(3) 0.078(3) 0.006(3) 0.018(3) 0.025(3)
C4 0.073(3) 0.053(3) 0.071(3) -0.008(2) 0.016(3) 0.019(3)
C5 0.074(3) 0.057(3) 0.043(2) -0.006(2) 0.015(2) 0.007(2)
C6 0.049(2) 0.043(2) 0.033(2) 0.006(2) 0.006(2) 0.007(2)
C7 0.049(2) 0.058(3) 0.044(2) -0.002(2) -0.009(2) -0.007(2)
C8 0.046(2) 0.064(3) 0.059(3) -0.003(2) -0.005(2) -0.016(2)
C9 0.034(2) 0.071(3) 0.055(2) -0.001(2) -0.003(2) -0.008(2)
Cl1 0.0502(6) 0.0575(6) 0.0476(5) 0.0018(4) 0.0007(4) 0.0019(4)

loop_
_atom_site_label
_atom_site_type_symbol
_atom_site_fract_x
_atom_site_fract_y
_atom_site_fract_z
_atom_site_U_iso_or_equiv
_atom_site_thermal_displace_type
_atom_site_occupancy
_atom_site_calc_flag
_atom_site_refinement_flags
_atom_site_disorder_group
Cu1 Cu 0.5000 0.0000 0.5000 0.0448(2) Uani 1 d S .
O1 O 0.3942(5) 0.0974(4) 0.3890(3) 0.0799(13) Uani 1 d . .
S1 S 0.67168(8) 0.05227(6) 0.43773(5) 0.0397(3) Uani 1 d . .
S2 S 0.50925(8) -0.13039(6) 0.42860(5) 0.0382(3) Uani 1 d . .
C1 C 0.7255(4) -0.0477(3) 0.3836(2) 0.0441(9) Uani 1 d . .
C2 C 0.8058(4) -0.1129(3) 0.4285(3) 0.0511(10) Uani 1 d . .
C3 C 0.8440(5) -0.1909(4) 0.3739(4) 0.0680(14) Uani 1 d . .
C4 C 0.7335(5) -0.2383(4) 0.3403(3) 0.0658(13) Uani 1 d . .
C5 C 0.6473(5) -0.1734(3) 0.2979(3) 0.0582(12) Uani 1 d . .
C6 C 0.6106(4) -0.0931(3) 0.3489(2) 0.0418(8) Uani 1 d . .
C7 C 0.3596(4) -0.1343(4) 0.3791(3) 0.0502(10) Uani 1 d . .
C8 C 0.2545(4) -0.1525(4) 0.4351(3) 0.0564(11) Uani 1 d . .
C9 C 0.2157(4) -0.0734(4) 0.4861(3) 0.0532(11) Uani 1 d . .
Cl1 Cl 0.56487(10) 0.08581(8) 0.18050(6) 0.0518(3) Uani 1 d . .
O2 O 0.6813(7) 0.0484(5) 0.2045(5) 0.082(2) Uiso 0.60 d P 1
O3 O 0.5374(8) 0.1432(5) 0.2471(5) 0.086(2) Uiso 0.60 d P 1
O4 O 0.5665(10) 0.1322(7) 0.1108(6) 0.113(3) Uiso 0.60 d P 1
O5 O 0.4783(13) 0.0179(10) 0.1808(10) 0.160(5) Uiso 0.60 d P 1
O2' O 0.6400(14) 0.1545(9) 0.1357(8) 0.103(4) Uiso 0.40 d P 2
O3' O 0.4889(18) 0.0744(15) 0.1169(12) 0.147(6) Uiso 0.40 d P 2
O4' O 0.6437(15) 0.0088(10) 0.1845(8) 0.106(4) Uiso 0.40 d P 2
O5' O 0.4842(16) 0.1056(12) 0.2386(11) 0.130(5) Uiso 0.40 d P 2
H1 H 0.7663(45) -0.0175(31) 0.3454(25) 0.048(12) Uiso 1 d . .
H2A H 0.8679(47) -0.0758(32) 0.4455(25) 0.048(12) Uiso 1 d . .
H2B H 0.7658(43) -0.1399(32) 0.4740(28) 0.051(12) Uiso 1 d . .
H3A H 0.8916(49) -0.2255(37) 0.4051(30) 0.063(15) Uiso 1 d . .
H3B H 0.8818(45) -0.1611(33) 0.3304(27) 0.050(12) Uiso 1 d . .
H4A H 0.6879(48) -0.2687(35) 0.3810(31) 0.062(14) Uiso 1 d . .
H4B H 0.7570(48) -0.2776(38) 0.3056(30) 0.064(14) Uiso 1 d . .
H5A H 0.6854(46) -0.1576(33) 0.2602(29) 0.054(14) Uiso 1 d . .
H5B H 0.5510(67) -0.1995(44) 0.2865(37) 0.098(20) Uiso 1 d . .
H6 H 0.5636(38) -0.0533(29) 0.3196(23) 0.037(10) Uiso 1 d . .
H7A H 0.3495(54) -0.0768(42) 0.3604(32) 0.076(17) Uiso 1 d . .
H7B H 0.3592(66) -0.1799(49) 0.3366(38) 0.100(21) Uiso 1 d . .
H8A H 0.1834(38) -0.1730(28) 0.4011(23) 0.039(10) Uiso 1 d . .
H8B H 0.2701(43) -0.1966(32) 0.4587(27) 0.045(13) Uiso 1 d . .
H9A H 0.2096(39) -0.0163(30) 0.4596(26) 0.040(11) Uiso 1 d . .
H9B H 0.1501(51) -0.0869(34) 0.5119(27) 0.052(13) Uiso 1 d . .
H01A H 0.4229(80) 0.1261(58) 0.3597(50) 0.096(29) Uiso 1 d . .
H01B H 0.3417(85) 0.1148(57) 0.3604(51) 0.110(29) Uiso 1 d . .

loop_
_atom_type_symbol
_atom_type_description
_atom_type_scat_dispersion_real
_atom_type_scat_dispersion_imag
_atom_type_scat_source
C C 0.0033 0.0016 'International Tables Vol C Tables 4.2.6.8 and 6.1.1.4'
H H 0.0000 0.0000 'International Tables Vol C Tables 4.2.6.8 and 6.1.1.4'
O O 0.0106 0.0060 'International Tables Vol C Tables 4.2.6.8 and 6.1.1.4'
S S 0.1246 0.1234 'International Tables Vol C Tables 4.2.6.8 and 6.1.1.4'
Cl Cl 0.1484 0.1585 'International Tables Vol C Tables 4.2.6.8 and 6.1.1.4'
Cu Cu 0.3201 1.2651 'International Tables Vol C Tables 4.2.6.8 and 6.1.1.4'

loop_
_geom_angle_atom_site_label_1
_geom_angle_atom_site_label_2
_geom_angle_atom_site_label_3
_geom_angle
_geom_angle_site_symmetry_1
_geom_angle_site_symmetry_3
S1 Cu1 S1 180.0 5_656 .
S1 Cu1 S2 89.92(3) 5_656 5_656
S1 Cu1 S2 90.08(3) . 5_656
S1 Cu1 S2 90.09(3) 5_656 .
S1 Cu1 S2 89.92(3) . .
S2 Cu1 S2 180.0 5_656 .
C9 S1 C1 106.9(2) 5_656 .
C9 S1 Cu1 105.5(2) 5_656 .
C1 S1 Cu1 102.87(13) . .
C7 S2 C6 101.1(2) . .
C7 S2 Cu1 103.7(2) . .
C6 S2 Cu1 99.93(13) . .
C2 C1 C6 112.7(4) . .
C2 C1 S1 115.9(3) . .
C6 C1 S1 106.9(3) . .
C1 C2 C3 108.7(4) . .
C4 C3 C2 111.7(4) . .
C3 C4 C5 112.2(5) . .
C4 C5 C6 112.0(4) . .
C5 C6 C1 110.6(4) . .
C5 C6 S2 110.4(3) . .
C1 C6 S2 109.0(3) . .
C8 C7 S2 112.1(3) . .
C7 C8 C9 115.9(4) . .
C8 C9 S1 111.2(3) . 5_656
O5 Cl1 O4 112.1(8) . .
O5' Cl1 O3' 103.1(12) . .
O5' Cl1 O4' 121.4(9) . .
O3' Cl1 O4' 107.3(10) . .
O5 Cl1 O2 108.4(7) . .
O4 Cl1 O2 115.4(5) . .
O5 Cl1 O3 106.5(7) . .
O4 Cl1 O3 113.3(5) . .
O2 Cl1 O3 100.2(5) . .
O5' Cl1 O2' 125.1(9) . .
O3' Cl1 O2' 90.0(10) . .
O4' Cl1 O2' 103.9(8) . .

loop_
_geom_bond_atom_site_label_1
_geom_bond_atom_site_label_2
_geom_bond_distance
_geom_bond_site_symmetry_2
Cu1 S1 2.2819(9) 5_656
Cu1 S1 2.2819(9) .
Cu1 S2 2.2904(9) 5_656
Cu1 S2 2.2904(9) .
S1 C9 1.818(4) 5_656
S1 C1 1.844(4) .
S2 C7 1.832(4) .
S2 C6 1.842(4) .
C1 C2 1.512(6) .
C1 C6 1.535(6) .
C2 C3 1.545(7) .
C3 C4 1.503(8) .
C4 C5 1.525(7) .
C5 C6 1.530(6) .
C7 C8 1.516(6) .
C8 C9 1.522(7) .
C9 S1 1.818(4) 5_656
Cl1 O5' 1.36(2) .
Cl1 O5 1.375(14) .
Cl1 O4 1.382(10) .
Cl1 O3' 1.38(2) .
Cl1 O4' 1.427(15) .
Cl1 O2 1.439(8) .
Cl1 O3 1.457(8) .
Cl1 O2' 1.514(14) .

loop_
_geom_torsion_atom_site_label_1
_geom_torsion_atom_site_label_2
_geom_torsion_atom_site_label_3
_geom_torsion_atom_site_label_4
_geom_torsion
_geom_torsion_site_symmetry_1
_geom_torsion_site_symmetry_4
S1 Cu1 S1 C9 20.9(18) 5_656 5_656
S2 Cu1 S1 C9 58.6(2) 5_656 5_656
S2 Cu1 S1 C9 -121.4(2) . 5_656
S1 Cu1 S1 C1 132.7(18) 5_656 .
S2 Cu1 S1 C1 170.41(14) 5_656 .
S2 Cu1 S1 C1 -9.59(14) . .
S1 Cu1 S2 C7 58.0(2) 5_656 .
S1 Cu1 S2 C7 -122.0(2) . .
S2 Cu1 S2 C7 -174.4(139) 5_656 .
S1 Cu1 S2 C6 162.09(13) 5_656 .
S1 Cu1 S2 C6 -17.91(13) . .
S2 Cu1 S2 C6 -70.4(139) 5_656 .
C9 S1 C1 C2 26.4(4) 5_656 .
Cu1 S1 C1 C2 -84.5(3) . .
C9 S1 C1 C6 152.9(3) 5_656 .
Cu1 S1 C1 C6 42.1(3) . .
C6 C1 C2 C3 57.5(5) . .
S1 C1 C2 C3 -178.9(3) . .
C1 C2 C3 C4 -57.3(6) . .
C2 C3 C4 C5 55.9(6) . .
C3 C4 C5 C6 -53.0(6) . .
C4 C5 C6 C1 51.7(5) . .
C4 C5 C6 S2 -69.1(5) . .
C2 C1 C6 C5 -55.5(4) . .
S1 C1 C6 C5 176.0(3) . .
C2 C1 C6 S2 66.0(4) . .
S1 C1 C6 S2 -62.4(3) . .
C7 S2 C6 C5 -82.0(4) . .
Cu1 S2 C6 C5 171.8(3) . .
C7 S2 C6 C1 156.2(3) . .
Cu1 S2 C6 C1 50.0(3) . .
C6 S2 C7 C8 -172.9(4) . .
Cu1 S2 C7 C8 -69.7(4) . .
S2 C7 C8 C9 75.4(5) . .
C7 C8 C9 S1 -73.7(5) . 5_656
